data_7241107
loop_
_publ_author_name
'Xie, Yufeng'
'Wang, Zhiqiang'
'Liu, Xiaoqing'
'Liu, Miaochang'
'Lei, Yunxiang'
'Zhou, Yun-Bing'
'Gao, Wenxia'
'Huang, Xiaobo'
'Wu, Huayue'

_publ_section_title
;
 Synthesis, photophysical and mechanochromic properties of novel
 2,3,4,6-tetraaryl-4H-pyran derivatives
;
_journal_name_full CrystEngComm
_journal_paper_doi 10.1039/D0CE01021A
_journal_year 2020
_chemical_formula_sum 'C44 H30 N2 O2'
_chemical_formula_weight 618.70
_space_group_crystal_system triclinic
_space_group_IT_number 2
_space_group_name_Hall '-P 1'
_space_group_name_H-M_alt 'P -1'
_atom_sites_solution_hydrogens geom
_audit_creation_method SHELXL-2013
_audit_update_record
;
2020-07-14 deposited with the CCDC.	2020-08-24 downloaded from the CCDC.
;
_cell_angle_alpha 90.165(2)
_cell_angle_beta 93.058(2)
_cell_angle_gamma 93.993(2)
_cell_formula_units_Z 2
_cell_length_a 9.9622(7)
_cell_length_b 10.2570(7)
_cell_length_c 18.2695(11)
_cell_measurement_reflns_used 8614
_cell_measurement_temperature 293(2)
_cell_measurement_theta_max 53.932
_cell_measurement_theta_min 4.551
_cell_volume 1859.6(2)
_computing_cell_refinement 'Bruker SAINT'
_computing_data_collection 'Bruker APEX2'
_computing_data_reduction 'Bruker SAINT'
_computing_molecular_graphics 'Bruker SHELXTL'
_computing_publication_material 'Bruker SHELXTL'
_computing_structure_refinement 'SHELXL-2013 (Sheldrick, 2013)'
_computing_structure_solution 'SHELXS-97 (Sheldrick 2008)'
_diffrn_ambient_temperature 293(2)
_diffrn_measured_fraction_theta_full 0.998
_diffrn_measured_fraction_theta_max 0.998
_diffrn_measurement_device_type 'Bruker APEX-II CCD'
_diffrn_measurement_method '\f and \w scans'
_diffrn_radiation_type MoK\a
_diffrn_radiation_wavelength 0.71073
_diffrn_reflns_av_R_equivalents 0.0437
_diffrn_reflns_av_unetI/netI 0.0424
_diffrn_reflns_Laue_measured_fraction_full 0.998
_diffrn_reflns_Laue_measured_fraction_max 0.998
_diffrn_reflns_limit_h_max 12
_diffrn_reflns_limit_h_min -12
_diffrn_reflns_limit_k_max 12
_diffrn_reflns_limit_k_min -12
_diffrn_reflns_limit_l_max 22
_diffrn_reflns_limit_l_min -22
_diffrn_reflns_number 27147
_diffrn_reflns_point_group_measured_fraction_full 0.998
_diffrn_reflns_point_group_measured_fraction_max 0.998
_diffrn_reflns_theta_full 25.242
_diffrn_reflns_theta_max 25.498
_diffrn_reflns_theta_min 2.052
_exptl_absorpt_coefficient_mu 0.068
_exptl_absorpt_correction_T_max 0.7456
_exptl_absorpt_correction_T_min 0.6408
_exptl_absorpt_correction_type multi-scan
_exptl_absorpt_process_details sadabs
_exptl_crystal_colour colorless
_exptl_crystal_density_diffrn 1.105
_exptl_crystal_description prismatic
_exptl_crystal_F_000 648
_exptl_crystal_size_max 0.180
_exptl_crystal_size_mid 0.150
_exptl_crystal_size_min 0.120
_platon_squeeze_details
;
;
_refine_diff_density_max 0.226
_refine_diff_density_min -0.272
_refine_diff_density_rms 0.053
_refine_ls_extinction_coef 0.049(5)
_refine_ls_extinction_expression Fc^*^=kFc[1+0.001xFc^2^\l^3^/sin(2\q)]^-1/4^
_refine_ls_extinction_method SHELXL
_refine_ls_goodness_of_fit_ref 1.054
_refine_ls_hydrogen_treatment constr
_refine_ls_matrix_type full
_refine_ls_number_parameters 482
_refine_ls_number_reflns 6914
_refine_ls_number_restraints 99
_refine_ls_restrained_S_all 1.070
_refine_ls_R_factor_all 0.0956
_refine_ls_R_factor_gt 0.0630
_refine_ls_shift/su_max 0.005
_refine_ls_shift/su_mean 0.000
_refine_ls_structure_factor_coef Fsqd
_refine_ls_weighting_details 'w=1/[\s^2^(Fo^2^)+(0.1046P)^2^+0.1587P] where P=(Fo^2^+2Fc^2^)/3'
_refine_ls_weighting_scheme calc
_refine_ls_wR_factor_gt 0.1722
_refine_ls_wR_factor_ref 0.1938
_reflns_Friedel_coverage 0.000
_reflns_number_gt 4516
_reflns_number_total 6914
_reflns_threshold_expression 'I > 2\s(I)'
_cod_data_source_file d0ce01021a2.cif
_cod_data_source_block mo_dd19401_0m
_cod_database_code 7241107
_shelx_space_group_comment
; 
The symmetry employed for this shelxl refinement is uniquely defined 
by the following loop, which should always be used as a source of 
symmetry information in preference to the above space-group names. 
They are only intended as comments. 
;
_shelx_estimated_absorpt_t_min 0.988
_shelx_estimated_absorpt_t_max 0.992
_shelxl_version_number 2013-4

loop_
_space_group_symop_operation_xyz
'x, y, z'
'-x, -y, -z'

loop_
_atom_site_label
_atom_site_type_symbol
_atom_site_fract_x
_atom_site_fract_y
_atom_site_fract_z
_atom_site_U_iso_or_equiv
_atom_site_adp_type
_atom_site_occupancy
_atom_site_site_symmetry_order
_atom_site_calc_flag
_atom_site_refinement_flags_posn
_atom_site_refinement_flags_adp
_atom_site_refinement_flags_occupancy
_atom_site_disorder_assembly
_atom_site_disorder_group
N1 N 1.0595(2) 0.7327(2) 0.52980(12) 0.0750(6) Uani 1 1 d . . . . .
N2 N 0.8262(2) 0.4094(2) 0.82126(11) 0.0782(6) Uani 1 1 d . . . . .
O1 O 0.66124(14) 0.44994(14) 0.48552(7) 0.0528(4) Uani 1 1 d . . . . .
O2 O 0.4951(7) 0.2508(7) 0.4437(3) 0.064(2) Uani 0.6 1 d . U P A 1
C1 C 0.4041(8) 0.1727(9) 0.4072(4) 0.082(4) Uani 0.5 1 d G U P A 1
C2 C 0.3166(8) 0.0822(8) 0.4403(3) 0.098(3) Uani 0.5 1 d G U P A 1
H2 H 0.3228 0.0716 0.4909 0.117 Uiso 0.5 1 calc R U P A 1
C3 C 0.2199(6) 0.0076(6) 0.3978(4) 0.083(2) Uani 0.5 1 d G U P A 1
H3 H 0.1614 -0.0530 0.4199 0.100 Uiso 0.5 1 calc R U P A 1
C4 C 0.2107(5) 0.0234(6) 0.3222(3) 0.072(2) Uani 0.5 1 d G U P A 1
H4 H 0.1459 -0.0265 0.2937 0.087 Uiso 0.5 1 calc R U P A 1
C5 C 0.2981(7) 0.1139(7) 0.2891(3) 0.080(2) Uani 0.5 1 d G U P A 1
H5 H 0.2919 0.1245 0.2385 0.096 Uiso 0.5 1 calc R U P A 1
C6 C 0.3948(7) 0.1885(7) 0.3316(4) 0.047(2) Uani 0.5 1 d G U P A 1
C7 C 0.5017(10) 0.2954(10) 0.3238(4) 0.051(2) Uani 0.8 1 d . U P A 1
H7 H 0.5279 0.3353 0.2807 0.061 Uiso 0.8 1 calc R U P A 1
O2' O 0.5073(17) 0.2948(17) 0.3281(8) 0.085(5) Uani 0.4 1 d D U P A 2
C1' C 0.3896(7) 0.1622(8) 0.4033(4) 0.049(3) Uani 0.5 1 d DG U P A 2
C2' C 0.2897(7) 0.0638(7) 0.4143(3) 0.087(2) Uani 0.5 1 d G U P A 2
H2' H 0.2733 0.0357 0.4615 0.105 Uiso 0.5 1 calc R U P A 2
C3' C 0.2144(5) 0.0075(5) 0.3547(4) 0.081(2) Uani 0.5 1 d G U P A 2
H3' H 0.1476 -0.0584 0.3620 0.097 Uiso 0.5 1 calc R U P A 2
C4' C 0.2390(6) 0.0495(6) 0.2841(3) 0.082(2) Uani 0.5 1 d G U P A 2
H4' H 0.1886 0.0118 0.2442 0.099 Uiso 0.5 1 calc R U P A 2
C5' C 0.3389(7) 0.1479(8) 0.2731(3) 0.089(3) Uani 0.5 1 d G U P A 2
H5' H 0.3553 0.1760 0.2258 0.106 Uiso 0.5 1 calc R U P A 2
C6' C 0.4142(8) 0.2043(8) 0.3327(4) 0.077(3) Uani 0.5 1 d G U P A 2
C7' C 0.4852(19) 0.2411(19) 0.4417(9) 0.026(5) Uani 0.2 1 d D U P A 2
H7' H 0.5019 0.2401 0.4923 0.031 Uiso 0.2 1 calc R U P A 2
C8 C 0.5533(2) 0.3228(2) 0.39373(15) 0.0537(6) Uani 1 1 d D . . . .
C9 C 0.65693(19) 0.42630(19) 0.41026(11) 0.0452(5) Uani 1 1 d . . . . .
C10 C 0.7365(2) 0.49313(19) 0.36554(10) 0.0457(5) Uani 1 1 d . . . . .
C11 C 0.82598(19) 0.60979(18) 0.39429(11) 0.0446(5) Uani 1 1 d . . . . .
H11 H 0.9133 0.6065 0.3723 0.054 Uiso 1 1 calc R U . . .
C12 C 0.8501(2) 0.59853(19) 0.47676(11) 0.0457(5) Uani 1 1 d . . . . .
C13 C 0.7687(2) 0.52180(19) 0.51740(11) 0.0465(5) Uani 1 1 d . . . . .
C14 C 0.7821(2) 0.4968(2) 0.59655(11) 0.0496(5) Uani 1 1 d . . . . .
C15 C 0.8278(2) 0.5920(2) 0.64722(12) 0.0570(6) Uani 1 1 d . . . . .
H15 H 0.8492 0.6768 0.6316 0.068 Uiso 1 1 calc R U . . .
C16 C 0.8421(2) 0.5628(3) 0.72070(12) 0.0651(6) Uani 1 1 d . . . . .
H16 H 0.8728 0.6283 0.7540 0.078 Uiso 1 1 calc R U . . .
C17 C 0.8118(3) 0.4384(3) 0.74547(12) 0.0647(6) Uani 1 1 d . . . . .
C18 C 0.7647(3) 0.3421(2) 0.69510(12) 0.0680(7) Uani 1 1 d . . . . .
H18 H 0.7430 0.2576 0.7111 0.082 Uiso 1 1 calc R U . . .
C19 C 0.7498(2) 0.3708(2) 0.62186(12) 0.0617(6) Uani 1 1 d . . . . .
H19 H 0.7179 0.3054 0.5887 0.074 Uiso 1 1 calc R U . . .
C20 C 0.7491(2) 0.4521(2) 0.28823(12) 0.0580(6) Uani 1 1 d . . . . .
C21 C 0.8029(3) 0.3344(3) 0.27414(15) 0.0818(8) Uani 1 1 d . . . . .
H21 H 0.8292 0.2814 0.3128 0.098 Uiso 1 1 calc R U . . .
C22 C 0.8176(4) 0.2956(5) 0.2030(2) 0.1196(14) Uani 1 1 d . . . . .
H22 H 0.8541 0.2165 0.1939 0.144 Uiso 1 1 calc R U . . .
C23 C 0.7792(5) 0.3723(6) 0.1454(2) 0.1301(18) Uani 1 1 d . . . . .
H23 H 0.7881 0.3451 0.0974 0.156 Uiso 1 1 calc R U . . .
C24 C 0.7286(5) 0.4866(5) 0.15904(18) 0.1300(16) Uani 1 1 d . . . . .
H24 H 0.7034 0.5389 0.1199 0.156 Uiso 1 1 calc R U . . .
C25 C 0.7127(4) 0.5294(3) 0.23025(14) 0.0955(10) Uani 1 1 d . . . . .
H25 H 0.6779 0.6096 0.2385 0.115 Uiso 1 1 calc R U . . .
C26 C 0.7719(2) 0.74145(19) 0.37534(11) 0.0465(5) Uani 1 1 d . . . . .
C27 C 0.6366(2) 0.7604(2) 0.36941(13) 0.0616(6) Uani 1 1 d . . . . .
H27 H 0.5742 0.6896 0.3743 0.074 Uiso 1 1 calc R U . . .
C28 C 0.5919(3) 0.8827(3) 0.35627(17) 0.0795(8) Uani 1 1 d . . . . .
H28 H 0.5000 0.8941 0.3521 0.095 Uiso 1 1 calc R U . . .
C29 C 0.6828(3) 0.9870(3) 0.34933(18) 0.0884(9) Uani 1 1 d . . . . .
H29 H 0.6526 1.0693 0.3399 0.106 Uiso 1 1 calc R U . . .
C30 C 0.8175(3) 0.9714(3) 0.35615(19) 0.0923(10) Uani 1 1 d . . . . .
H30 H 0.8793 1.0432 0.3530 0.111 Uiso 1 1 calc R U . . .
C31 C 0.8614(2) 0.8490(2) 0.36766(15) 0.0712(7) Uani 1 1 d . . . . .
H31 H 0.9534 0.8381 0.3704 0.085 Uiso 1 1 calc R U . . .
C32 C 0.9662(2) 0.6716(2) 0.50873(12) 0.0521(5) Uani 1 1 d . . . . .
C33 C 0.7871(3) 0.5021(3) 0.87257(13) 0.0768(8) Uani 1 1 d . . . . .
C34 C 0.6607(3) 0.5475(4) 0.86598(18) 0.1120(12) Uani 1 1 d . . . . .
H34 H 0.5992 0.5161 0.8289 0.134 Uiso 1 1 calc R U . . .
C35 C 0.6256(4) 0.6416(5) 0.9157(2) 0.1433(17) Uani 1 1 d . . . . .
H35 H 0.5411 0.6748 0.9106 0.172 Uiso 1 1 calc R U . . .
C36 C 0.7129(5) 0.6850(5) 0.9711(2) 0.1363(16) Uani 1 1 d . . . . .
H36 H 0.6877 0.7455 1.0049 0.164 Uiso 1 1 calc R U . . .
C37 C 0.8369(5) 0.6397(4) 0.97699(19) 0.1207(13) Uani 1 1 d . . . . .
H37 H 0.8975 0.6703 1.0147 0.145 Uiso 1 1 calc R U . . .
C38 C 0.8744(3) 0.5498(4) 0.92847(16) 0.0939(10) Uani 1 1 d . . . . .
H38 H 0.9606 0.5202 0.9333 0.113 Uiso 1 1 calc R U . . .
C39 C 0.8840(3) 0.2948(3) 0.84489(13) 0.0722(7) Uani 1 1 d . . . . .
C40 C 0.8378(3) 0.2273(4) 0.90478(17) 0.1003(10) Uani 1 1 d . . . . .
H40 H 0.7687 0.2581 0.9308 0.120 Uiso 1 1 calc R U . . .
C41 C 0.8957(5) 0.1120(5) 0.9260(2) 0.1259(14) Uani 1 1 d . . . . .
H41 H 0.8627 0.0645 0.9653 0.151 Uiso 1 1 calc R U . . .
C42 C 1.0007(5) 0.0684(4) 0.8895(3) 0.1272(14) Uani 1 1 d . . . . .
H42 H 1.0405 -0.0068 0.9050 0.153 Uiso 1 1 calc R U . . .
C43 C 1.0458(4) 0.1340(4) 0.8317(2) 0.1101(11) Uani 1 1 d . . . . .
H43 H 1.1155 0.1031 0.8062 0.132 Uiso 1 1 calc R U . . .
C44 C 0.9891(3) 0.2481(3) 0.80972(16) 0.0873(9) Uani 1 1 d . . . . .
H44 H 1.0231 0.2940 0.7701 0.105 Uiso 1 1 calc R U . . .

loop_
_atom_site_aniso_label
_atom_site_aniso_U_11
_atom_site_aniso_U_22
_atom_site_aniso_U_33
_atom_site_aniso_U_23
_atom_site_aniso_U_13
_atom_site_aniso_U_12
N1 0.0620(13) 0.0715(14) 0.0876(15) -0.0081(11) -0.0142(11) -0.0091(11)
N2 0.0961(16) 0.0952(17) 0.0454(11) 0.0056(11) -0.0028(10) 0.0251(13)
O1 0.0491(8) 0.0600(9) 0.0472(8) -0.0001(7) -0.0006(6) -0.0088(7)
O2 0.062(3) 0.060(3) 0.067(3) -0.0052(19) -0.0007(19) -0.0202(19)
C1 0.075(6) 0.084(7) 0.088(7) 0.016(6) 0.017(5) 0.013(5)
C2 0.092(6) 0.097(6) 0.101(5) -0.009(4) 0.003(4) -0.015(5)
C3 0.075(4) 0.074(4) 0.096(5) -0.009(4) 0.016(4) -0.026(3)
C4 0.066(4) 0.069(4) 0.077(5) -0.005(3) -0.002(3) -0.027(3)
C5 0.074(5) 0.063(5) 0.096(4) -0.033(3) -0.035(4) -0.002(4)
C6 0.031(3) 0.035(3) 0.070(5) -0.020(3) -0.012(3) -0.010(3)
C7 0.052(4) 0.050(4) 0.048(3) -0.001(3) -0.007(3) -0.003(3)
O2' 0.081(8) 0.076(8) 0.095(8) 0.005(6) 0.009(6) -0.017(6)
C1' 0.031(3) 0.034(4) 0.079(6) -0.010(4) 0.008(3) -0.020(3)
C2' 0.052(4) 0.066(4) 0.141(6) -0.010(4) 0.021(4) -0.032(3)
C3' 0.069(4) 0.082(5) 0.089(6) -0.011(4) 0.013(4) -0.021(3)
C4' 0.057(4) 0.067(4) 0.116(5) -0.025(4) -0.018(4) -0.020(3)
C5' 0.065(4) 0.069(5) 0.129(6) -0.020(4) -0.012(4) -0.004(4)
C6' 0.063(5) 0.069(6) 0.099(7) -0.016(5) -0.010(4) 0.007(4)
C7' 0.026(5) 0.024(6) 0.026(6) -0.001(4) 0.003(4) -0.003(4)
C8 0.0487(13) 0.0490(13) 0.0619(15) -0.0026(11) -0.0015(11) -0.0035(10)
C9 0.0441(11) 0.0432(11) 0.0477(11) -0.0018(9) -0.0017(9) 0.0010(9)
C10 0.0470(11) 0.0430(11) 0.0460(11) 0.0016(9) -0.0044(9) -0.0001(9)
C11 0.0413(11) 0.0418(11) 0.0502(11) 0.0016(9) 0.0028(8) -0.0013(9)
C12 0.0451(11) 0.0399(11) 0.0511(11) -0.0006(9) -0.0068(9) 0.0025(9)
C13 0.0443(11) 0.0422(11) 0.0523(12) -0.0019(9) -0.0055(9) 0.0035(9)
C14 0.0501(12) 0.0502(13) 0.0482(12) 0.0006(10) -0.0023(9) 0.0060(9)
C15 0.0638(14) 0.0521(13) 0.0547(13) -0.0033(10) -0.0031(10) 0.0064(11)
C16 0.0767(16) 0.0689(16) 0.0487(13) -0.0110(11) -0.0048(11) 0.0039(13)
C17 0.0740(16) 0.0734(17) 0.0472(13) 0.0034(12) -0.0019(11) 0.0120(13)
C18 0.0875(18) 0.0626(15) 0.0522(14) 0.0087(12) -0.0036(12) -0.0022(13)
C19 0.0719(15) 0.0560(14) 0.0553(13) 0.0002(11) -0.0041(11) -0.0030(12)
C20 0.0564(13) 0.0618(15) 0.0523(13) -0.0025(11) -0.0007(10) -0.0169(11)
C21 0.0825(19) 0.088(2) 0.0746(18) -0.0276(15) 0.0019(14) 0.0088(16)
C22 0.102(3) 0.154(4) 0.102(3) -0.064(3) 0.013(2) 0.000(2)
C23 0.138(3) 0.177(5) 0.068(2) -0.048(3) 0.027(2) -0.057(3)
C24 0.194(4) 0.138(4) 0.0495(18) 0.002(2) -0.001(2) -0.047(3)
C25 0.143(3) 0.088(2) 0.0506(15) 0.0086(14) -0.0052(16) -0.0224(19)
C26 0.0469(11) 0.0425(11) 0.0494(11) 0.0033(9) 0.0007(9) -0.0007(9)
C27 0.0495(13) 0.0545(14) 0.0809(16) 0.0103(12) 0.0029(11) 0.0039(10)
C28 0.0611(16) 0.0656(17) 0.113(2) 0.0104(15) 0.0001(14) 0.0175(13)
C29 0.091(2) 0.0507(15) 0.126(3) 0.0175(15) 0.0075(17) 0.0193(15)
C30 0.081(2) 0.0491(16) 0.146(3) 0.0230(16) 0.0044(18) -0.0039(14)
C31 0.0550(14) 0.0492(14) 0.109(2) 0.0135(13) 0.0029(13) -0.0027(11)
C32 0.0494(12) 0.0464(12) 0.0593(13) -0.0016(10) -0.0063(10) 0.0006(10)
C33 0.0736(17) 0.111(2) 0.0461(13) 0.0011(14) -0.0011(12) 0.0158(16)
C34 0.092(2) 0.169(4) 0.078(2) -0.020(2) -0.0081(17) 0.038(2)
C35 0.127(3) 0.210(5) 0.102(3) -0.018(3) 0.008(2) 0.075(3)
C36 0.170(4) 0.170(4) 0.074(2) -0.026(2) 0.001(3) 0.059(3)
C37 0.135(3) 0.151(4) 0.075(2) -0.027(2) -0.020(2) 0.022(3)
C38 0.089(2) 0.129(3) 0.0638(17) -0.0144(18) -0.0100(15) 0.0162(19)
C39 0.0698(16) 0.0905(19) 0.0539(14) 0.0121(13) -0.0121(12) -0.0007(14)
C40 0.093(2) 0.130(3) 0.0758(19) 0.0355(19) -0.0056(16) 0.001(2)
C41 0.141(4) 0.136(4) 0.096(3) 0.053(3) -0.018(2) -0.006(3)
C42 0.152(4) 0.119(3) 0.108(3) 0.021(3) -0.040(3) 0.025(3)
C43 0.112(3) 0.125(3) 0.095(2) 0.005(2) -0.024(2) 0.041(2)
C44 0.081(2) 0.108(2) 0.0725(17) 0.0120(16) -0.0090(15) 0.0121(17)

loop_
_atom_type_symbol
_atom_type_description
_atom_type_scat_dispersion_real
_atom_type_scat_dispersion_imag
_atom_type_scat_source
C C 0.0033 0.0016 'International Tables Vol C Tables 4.2.6.8 and 6.1.1.4'
H H 0.0000 0.0000 'International Tables Vol C Tables 4.2.6.8 and 6.1.1.4'
N N 0.0061 0.0033 'International Tables Vol C Tables 4.2.6.8 and 6.1.1.4'
O O 0.0106 0.0060 'International Tables Vol C Tables 4.2.6.8 and 6.1.1.4'

loop_
_geom_angle_atom_site_label_1
_geom_angle_atom_site_label_2
_geom_angle_atom_site_label_3
_geom_angle
_geom_angle_site_symmetry_1
_geom_angle_site_symmetry_3
_geom_angle_publ_flag
C39 N2 C17 120.6(2) . . ?
C39 N2 C33 120.9(2) . . ?
C17 N2 C33 118.4(2) . . ?
C13 O1 C9 119.12(15) . . ?
C8 O2 C1 105.3(5) . . ?
O2 C1 C2 123.9(6) . . ?
O2 C1 C6 116.1(6) . . ?
C2 C1 C6 120.0 . . ?
C3 C2 C1 120.0 . . ?
C3 C2 H2 120.0 . . ?
C1 C2 H2 120.0 . . ?
C2 C3 C4 120.0 . . ?
C2 C3 H3 120.0 . . ?
C4 C3 H3 120.0 . . ?
C3 C4 C5 120.0 . . ?
C3 C4 H4 120.0 . . ?
C5 C4 H4 120.0 . . ?
C6 C5 C4 120.0 . . ?
C6 C5 H5 120.0 . . ?
C4 C5 H5 120.0 . . ?
C5 C6 C1 120.0 . . ?
C5 C6 C7 140.1(6) . . ?
C1 C6 C7 99.9(6) . . ?
C8 C7 C6 105.4(7) . . ?
C8 C7 H7 127.3 . . ?
C6 C7 H7 127.3 . . ?
C6' O2' C8 107.2(12) . . ?
C7' C1' C2' 140.7(8) . . ?
C7' C1' C6' 99.3(8) . . ?
C2' C1' C6' 120.0 . . ?
C3' C2' C1' 120.0 . . ?
C3' C2' H2' 120.0 . . ?
C1' C2' H2' 120.0 . . ?
C2' C3' C4' 120.0 . . ?
C2' C3' H3' 120.0 . . ?
C4' C3' H3' 120.0 . . ?
C3' C4' C5' 120.0 . . ?
C3' C4' H4' 120.0 . . ?
C5' C4' H4' 120.0 . . ?
C4' C5' C6' 120.0 . . ?
C4' C5' H5' 120.0 . . ?
C6' C5' H5' 120.0 . . ?
O2' C6' C5' 124.5(8) . . ?
O2' C6' C1' 115.5(8) . . ?
C5' C6' C1' 120.0 . . ?
C1' C7' C8 109.6(12) . . ?
C1' C7' H7' 125.2 . . ?
C8 C7' H7' 125.2 . . ?
O2 C8 C7 113.4(5) . . ?
O2' C8 C7' 108.5(10) . . ?
O2' C8 C9 122.8(8) . . ?
O2 C8 C9 123.8(3) . . ?
C7 C8 C9 122.7(5) . . ?
C7' C8 C9 128.7(7) . . ?
C10 C9 O1 122.60(18) . . ?
C10 C9 C8 129.6(2) . . ?
O1 C9 C8 107.77(18) . . ?
C9 C10 C20 122.08(18) . . ?
C9 C10 C11 120.03(18) . . ?
C20 C10 C11 117.74(17) . . ?
C10 C11 C12 109.57(15) . . ?
C10 C11 C26 114.18(16) . . ?
C12 C11 C26 110.04(16) . . ?
C10 C11 H11 107.6 . . ?
C12 C11 H11 107.6 . . ?
C26 C11 H11 107.6 . . ?
C13 C12 C32 121.67(19) . . ?
C13 C12 C11 121.93(17) . . ?
C32 C12 C11 116.38(17) . . ?
C12 C13 O1 120.69(18) . . ?
C12 C13 C14 128.13(18) . . ?
O1 C13 C14 111.10(17) . . ?
C15 C14 C19 118.2(2) . . ?
C15 C14 C13 122.94(19) . . ?
C19 C14 C13 118.84(19) . . ?
C16 C15 C14 120.7(2) . . ?
C16 C15 H15 119.7 . . ?
C14 C15 H15 119.7 . . ?
C17 C16 C15 121.1(2) . . ?
C17 C16 H16 119.5 . . ?
C15 C16 H16 119.5 . . ?
C16 C17 C18 118.8(2) . . ?
C16 C17 N2 120.6(2) . . ?
C18 C17 N2 120.6(2) . . ?
C19 C18 C17 120.4(2) . . ?
C19 C18 H18 119.8 . . ?
C17 C18 H18 119.8 . . ?
C18 C19 C14 120.8(2) . . ?
C18 C19 H19 119.6 . . ?
C14 C19 H19 119.6 . . ?
C25 C20 C21 118.9(2) . . ?
C25 C20 C10 122.0(2) . . ?
C21 C20 C10 119.1(2) . . ?
C22 C21 C20 120.1(3) . . ?
C22 C21 H21 120.0 . . ?
C20 C21 H21 120.0 . . ?
C23 C22 C21 120.7(4) . . ?
C23 C22 H22 119.6 . . ?
C21 C22 H22 119.6 . . ?
C24 C23 C22 119.2(3) . . ?
C24 C23 H23 120.4 . . ?
C22 C23 H23 120.4 . . ?
C23 C24 C25 121.8(4) . . ?
C23 C24 H24 119.1 . . ?
C25 C24 H24 119.1 . . ?
C20 C25 C24 119.4(4) . . ?
C20 C25 H25 120.3 . . ?
C24 C25 H25 120.3 . . ?
C27 C26 C31 117.8(2) . . ?
C27 C26 C11 122.80(18) . . ?
C31 C26 C11 119.31(18) . . ?
C26 C27 C28 121.0(2) . . ?
C26 C27 H27 119.5 . . ?
C28 C27 H27 119.5 . . ?
C29 C28 C27 119.8(2) . . ?
C29 C28 H28 120.1 . . ?
C27 C28 H28 120.1 . . ?
C28 C29 C30 120.5(2) . . ?
C28 C29 H29 119.8 . . ?
C30 C29 H29 119.8 . . ?
C29 C30 C31 119.4(3) . . ?
C29 C30 H30 120.3 . . ?
C31 C30 H30 120.3 . . ?
C30 C31 C26 121.5(2) . . ?
C30 C31 H31 119.3 . . ?
C26 C31 H31 119.3 . . ?
N1 C32 C12 175.6(2) . . ?
C34 C33 C38 118.7(3) . . ?
C34 C33 N2 120.1(3) . . ?
C38 C33 N2 121.3(3) . . ?
C33 C34 C35 119.2(3) . . ?
C33 C34 H34 120.4 . . ?
C35 C34 H34 120.4 . . ?
C36 C35 C34 120.8(4) . . ?
C36 C35 H35 119.6 . . ?
C34 C35 H35 119.6 . . ?
C37 C36 C35 119.4(4) . . ?
C37 C36 H36 120.3 . . ?
C35 C36 H36 120.3 . . ?
C36 C37 C38 120.9(4) . . ?
C36 C37 H37 119.6 . . ?
C38 C37 H37 119.6 . . ?
C37 C38 C33 121.0(3) . . ?
C37 C38 H38 119.5 . . ?
C33 C38 H38 119.5 . . ?
C44 C39 C40 118.3(3) . . ?
C44 C39 N2 120.9(2) . . ?
C40 C39 N2 120.9(3) . . ?
C39 C40 C41 119.4(4) . . ?
C39 C40 H40 120.3 . . ?
C41 C40 H40 120.3 . . ?
C42 C41 C40 120.6(4) . . ?
C42 C41 H41 119.7 . . ?
C40 C41 H41 119.7 . . ?
C43 C42 C41 120.0(4) . . ?
C43 C42 H42 120.0 . . ?
C41 C42 H42 120.0 . . ?
C42 C43 C44 120.1(4) . . ?
C42 C43 H43 119.9 . . ?
C44 C43 H43 119.9 . . ?
C39 C44 C43 121.5(3) . . ?
C39 C44 H44 119.2 . . ?
C43 C44 H44 119.2 . . ?

loop_
_geom_bond_atom_site_label_1
_geom_bond_atom_site_label_2
_geom_bond_distance
_geom_bond_site_symmetry_2
_geom_bond_publ_flag
N1 C32 1.133(3) . ?
N2 C39 1.403(3) . ?
N2 C17 1.419(3) . ?
N2 C33 1.422(4) . ?
O1 C13 1.360(2) . ?
O1 C9 1.393(2) . ?
O2 C8 1.310(6) . ?
O2 C1 1.318(6) . ?
C1 C2 1.3900 . ?
C1 C6 1.3900 . ?
C2 C3 1.3900 . ?
C2 H2 0.9300 . ?
C3 C4 1.3900 . ?
C3 H3 0.9300 . ?
C4 C5 1.3900 . ?
C4 H4 0.9300 . ?
C5 C6 1.3900 . ?
C5 H5 0.9300 . ?
C6 C7 1.487(11) . ?
C7 C8 1.372(9) . ?
C7 H7 0.9300 . ?
O2' C6' 1.272(17) . ?
O2' C8 1.285(14) . ?
C1' C7' 1.368(17) . ?
C1' C2' 1.3900 . ?
C1' C6' 1.3900 . ?
C2' C3' 1.3900 . ?
C2' H2' 0.9300 . ?
C3' C4' 1.3900 . ?
C3' H3' 0.9300 . ?
C4' C5' 1.3900 . ?
C4' H4' 0.9300 . ?
C5' C6' 1.3900 . ?
C5' H5' 0.9300 . ?
C7' C8 1.385(16) . ?
C7' H7' 0.9300 . ?
C8 C9 1.448(3) . ?
C9 C10 1.328(3) . ?
C10 C20 1.487(3) . ?
C10 C11 1.516(3) . ?
C11 C12 1.519(3) . ?
C11 C26 1.523(3) . ?
C11 H11 0.9800 . ?
C12 C13 1.345(3) . ?
C12 C32 1.430(3) . ?
C13 C14 1.470(3) . ?
C14 C15 1.380(3) . ?
C14 C19 1.397(3) . ?
C15 C16 1.379(3) . ?
C15 H15 0.9300 . ?
C16 C17 1.374(3) . ?
C16 H16 0.9300 . ?
C17 C18 1.388(3) . ?
C18 C19 1.373(3) . ?
C18 H18 0.9300 . ?
C19 H19 0.9300 . ?
C20 C25 1.373(4) . ?
C20 C21 1.384(4) . ?
C21 C22 1.377(4) . ?
C21 H21 0.9300 . ?
C22 C23 1.369(6) . ?
C22 H22 0.9300 . ?
C23 C24 1.335(6) . ?
C23 H23 0.9300 . ?
C24 C25 1.393(5) . ?
C24 H24 0.9300 . ?
C25 H25 0.9300 . ?
C26 C27 1.374(3) . ?
C26 C31 1.381(3) . ?
C27 C28 1.377(3) . ?
C27 H27 0.9300 . ?
C28 C29 1.362(4) . ?
C28 H28 0.9300 . ?
C29 C30 1.362(4) . ?
C29 H29 0.9300 . ?
C30 C31 1.371(4) . ?
C30 H30 0.9300 . ?
C31 H31 0.9300 . ?
C33 C34 1.372(4) . ?
C33 C38 1.372(4) . ?
C34 C35 1.398(5) . ?
C34 H34 0.9300 . ?
C35 C36 1.352(6) . ?
C35 H35 0.9300 . ?
C36 C37 1.348(5) . ?
C36 H36 0.9300 . ?
C37 C38 1.362(5) . ?
C37 H37 0.9300 . ?
C38 H38 0.9300 . ?
C39 C44 1.371(4) . ?
C39 C40 1.379(4) . ?
C40 C41 1.398(5) . ?
C40 H40 0.9300 . ?
C41 C42 1.369(6) . ?
C41 H41 0.9300 . ?
C42 C43 1.336(6) . ?
C42 H42 0.9300 . ?
C43 C44 1.386(4) . ?
C43 H43 0.9300 . ?
C44 H44 0.9300 . ?

loop_
_geom_torsion_atom_site_label_1
_geom_torsion_atom_site_label_2
_geom_torsion_atom_site_label_3
_geom_torsion_atom_site_label_4
_geom_torsion
_geom_torsion_site_symmetry_1
_geom_torsion_site_symmetry_2
_geom_torsion_site_symmetry_3
_geom_torsion_site_symmetry_4
_geom_torsion_publ_flag
C8 O2 C1 C2 -178.1(5) . . . . ?
C8 O2 C1 C6 -0.8(9) . . . . ?
O2 C1 C2 C3 177.3(10) . . . . ?
C6 C1 C2 C3 0.0 . . . . ?
C1 C2 C3 C4 0.0 . . . . ?
C2 C3 C4 C5 0.0 . . . . ?
C3 C4 C5 C6 0.0 . . . . ?
C4 C5 C6 C1 0.0 . . . . ?
C4 C5 C6 C7 -176.8(11) . . . . ?
O2 C1 C6 C5 -177.5(9) . . . . ?
C2 C1 C6 C5 0.0 . . . . ?
O2 C1 C6 C7 0.5(7) . . . . ?
C2 C1 C6 C7 177.9(7) . . . . ?
C5 C6 C7 C8 177.2(7) . . . . ?
C1 C6 C7 C8 0.0(7) . . . . ?
C7' C1' C2' C3' -178.8(18) . . . . ?
C6' C1' C2' C3' 0.0 . . . . ?
C1' C2' C3' C4' 0.0 . . . . ?
C2' C3' C4' C5' 0.0 . . . . ?
C3' C4' C5' C6' 0.0 . . . . ?
C8 O2' C6' C5' 179.5(7) . . . . ?
C8 O2' C6' C1' -0.4(16) . . . . ?
C4' C5' C6' O2' -179.9(13) . . . . ?
C4' C5' C6' C1' 0.0 . . . . ?
C7' C1' C6' O2' -0.9(14) . . . . ?
C2' C1' C6' O2' 179.9(12) . . . . ?
C7' C1' C6' C5' 179.2(12) . . . . ?
C2' C1' C6' C5' 0.0 . . . . ?
C2' C1' C7' C8 -179.4(8) . . . . ?
C6' C1' C7' C8 1.7(15) . . . . ?
C6' O2' C8 O2 1.4(16) . . . . ?
C6' O2' C8 C7 -90(45) . . . . ?
C6' O2' C8 C7' 1.5(17) . . . . ?
C6' O2' C8 C9 -177.1(8) . . . . ?
C1 O2 C8 O2' -1.0(12) . . . . ?
C1 O2 C8 C7 0.7(9) . . . . ?
C1 O2 C8 C7' -2(14) . . . . ?
C1 O2 C8 C9 177.5(6) . . . . ?
C6 C7 C8 O2' 89(45) . . . . ?
C6 C7 C8 O2 -0.5(9) . . . . ?
C6 C7 C8 C7' -0.2(12) . . . . ?
C6 C7 C8 C9 -177.3(5) . . . . ?
C1' C7' C8 O2' -2.1(19) . . . . ?
C1' C7' C8 O2 177(16) . . . . ?
C1' C7' C8 C7 -0.5(17) . . . . ?
C1' C7' C8 C9 176.4(7) . . . . ?
C13 O1 C9 C10 -15.2(3) . . . . ?
C13 O1 C9 C8 165.68(17) . . . . ?
O2' C8 C9 C10 -12.3(10) . . . . ?
O2 C8 C9 C10 169.4(5) . . . . ?
C7 C8 C9 C10 -14.2(6) . . . . ?
C7' C8 C9 C10 169.4(12) . . . . ?
O2' C8 C9 O1 166.8(10) . . . . ?
O2 C8 C9 O1 -11.6(5) . . . . ?
C7 C8 C9 O1 164.9(5) . . . . ?
C7' C8 C9 O1 -11.5(12) . . . . ?
O1 C9 C10 C20 168.70(19) . . . . ?
C8 C9 C10 C20 -12.4(4) . . . . ?
O1 C9 C10 C11 -6.8(3) . . . . ?
C8 C9 C10 C11 172.1(2) . . . . ?
C9 C10 C11 C12 22.6(3) . . . . ?
C20 C10 C11 C12 -153.10(18) . . . . ?
C9 C10 C11 C26 -101.3(2) . . . . ?
C20 C10 C11 C26 83.0(2) . . . . ?
C10 C11 C12 C13 -19.9(3) . . . . ?
C26 C11 C12 C13 106.4(2) . . . . ?
C10 C11 C12 C32 158.67(17) . . . . ?
C26 C11 C12 C32 -75.0(2) . . . . ?
C32 C12 C13 O1 -177.89(18) . . . . ?
C11 C12 C13 O1 0.6(3) . . . . ?
C32 C12 C13 C14 -1.2(3) . . . . ?
C11 C12 C13 C14 177.24(19) . . . . ?
C9 O1 C13 C12 18.2(3) . . . . ?
C9 O1 C13 C14 -158.99(17) . . . . ?
C12 C13 C14 C15 37.5(3) . . . . ?
O1 C13 C14 C15 -145.6(2) . . . . ?
C12 C13 C14 C19 -141.2(2) . . . . ?
O1 C13 C14 C19 35.7(3) . . . . ?
C19 C14 C15 C16 0.5(3) . . . . ?
C13 C14 C15 C16 -178.2(2) . . . . ?
C14 C15 C16 C17 0.2(4) . . . . ?
C15 C16 C17 C18 -0.8(4) . . . . ?
C15 C16 C17 N2 -179.7(2) . . . . ?
C39 N2 C17 C16 -137.0(3) . . . . ?
C33 N2 C17 C16 39.9(4) . . . . ?
C39 N2 C17 C18 44.1(4) . . . . ?
C33 N2 C17 C18 -139.0(3) . . . . ?
C16 C17 C18 C19 0.5(4) . . . . ?
N2 C17 C18 C19 179.5(2) . . . . ?
C17 C18 C19 C14 0.2(4) . . . . ?
C15 C14 C19 C18 -0.7(3) . . . . ?
C13 C14 C19 C18 178.1(2) . . . . ?
C9 C10 C20 C25 118.0(3) . . . . ?
C11 C10 C20 C25 -66.3(3) . . . . ?
C9 C10 C20 C21 -64.1(3) . . . . ?
C11 C10 C20 C21 111.6(2) . . . . ?
C25 C20 C21 C22 -0.9(4) . . . . ?
C10 C20 C21 C22 -178.8(2) . . . . ?
C20 C21 C22 C23 -0.2(5) . . . . ?
C21 C22 C23 C24 0.9(6) . . . . ?
C22 C23 C24 C25 -0.6(6) . . . . ?
C21 C20 C25 C24 1.2(4) . . . . ?
C10 C20 C25 C24 179.1(3) . . . . ?
C23 C24 C25 C20 -0.4(6) . . . . ?
C10 C11 C26 C27 32.7(3) . . . . ?
C12 C11 C26 C27 -91.0(2) . . . . ?
C10 C11 C26 C31 -151.1(2) . . . . ?
C12 C11 C26 C31 85.3(2) . . . . ?
C31 C26 C27 C28 0.0(4) . . . . ?
C11 C26 C27 C28 176.3(2) . . . . ?
C26 C27 C28 C29 -0.3(4) . . . . ?
C27 C28 C29 C30 -0.8(5) . . . . ?
C28 C29 C30 C31 2.2(5) . . . . ?
C29 C30 C31 C26 -2.5(5) . . . . ?
C27 C26 C31 C30 1.4(4) . . . . ?
C11 C26 C31 C30 -175.0(3) . . . . ?
C39 N2 C33 C34 -130.0(3) . . . . ?
C17 N2 C33 C34 53.1(4) . . . . ?
C39 N2 C33 C38 51.2(4) . . . . ?
C17 N2 C33 C38 -125.7(3) . . . . ?
C38 C33 C34 C35 0.7(5) . . . . ?
N2 C33 C34 C35 -178.1(3) . . . . ?
C33 C34 C35 C36 -2.0(7) . . . . ?
C34 C35 C36 C37 2.1(8) . . . . ?
C35 C36 C37 C38 -0.9(7) . . . . ?
C36 C37 C38 C33 -0.4(6) . . . . ?
C34 C33 C38 C37 0.5(5) . . . . ?
N2 C33 C38 C37 179.3(3) . . . . ?
C17 N2 C39 C44 36.9(4) . . . . ?
C33 N2 C39 C44 -139.9(3) . . . . ?
C17 N2 C39 C40 -144.0(3) . . . . ?
C33 N2 C39 C40 39.2(4) . . . . ?
C44 C39 C40 C41 -2.2(5) . . . . ?
N2 C39 C40 C41 178.7(3) . . . . ?
C39 C40 C41 C42 2.3(6) . . . . ?
C40 C41 C42 C43 -2.1(7) . . . . ?
C41 C42 C43 C44 1.7(6) . . . . ?
C40 C39 C44 C43 1.9(4) . . . . ?
N2 C39 C44 C43 -179.0(3) . . . . ?
C42 C43 C44 C39 -1.7(5) . . . . ?

loop_
_platon_squeeze_void_nr
_platon_squeeze_void_average_x
_platon_squeeze_void_average_y
_platon_squeeze_void_average_z
_platon_squeeze_void_volume
_platon_squeeze_void_count_electrons
_platon_squeeze_void_content
1 0.000 0.000 0.500 6 0 ' '
2 0.102 0.208 0.160 9 0 ' '
3 0.500 1.000 1.000 290 30 ' '
4 0.898 0.792 0.840 9 0 ' '
